data_4127270
loop_
_publ_author_name
'Miyake, Ryosuke'
'Ando, Akira'
'Ueno, Manami'
'Muraoka, Takahiro'

_publ_section_title
;
 Formation of Giant and Small Cyclic Complexes from a Flexible Tripeptide
 Ligand Controlled by Metal Coordination and Hydrogen Bonds.
;
_journal_issue 22
_journal_name_full 'Journal of the American Chemical Society'
_journal_page_first 8675
_journal_page_last 8679
_journal_paper_doi 10.1021/jacs.9b01541
_journal_volume 141
_journal_year 2019
_chemical_formula_sum 'C48 H100 N36 Ni8 O48.5'
_chemical_formula_weight 2427.16
_space_group_crystal_system monoclinic
_space_group_IT_number 9
_space_group_name_Hall 'C -2yc'
_space_group_name_H-M_alt 'C 1 c 1'
_symmetry_space_group_name_Hall 'C -2yc'
_symmetry_space_group_name_H-M 'C 1 c 1'
_atom_sites_solution_hydrogens geom
_cell_angle_alpha 90
_cell_angle_beta 92.984(3)
_cell_angle_gamma 90
_cell_formula_units_Z 4
_cell_length_a 10.769(2)
_cell_length_b 42.392(9)
_cell_length_c 21.858(5)
_cell_measurement_reflns_used 3310
_cell_measurement_temperature 93
_cell_measurement_theta_max 22.0243
_cell_measurement_theta_min 2.5200
_cell_volume 9965(4)
_computing_cell_refinement 'SAINT V8.38A (Bruker AXS Inc., 2017)'
_computing_data_collection 'Bruker Instrument Servise 2015.5.1.3/26 (Bruker AXS)'
_computing_data_reduction 'SAINT V8.38A (Bruker AXS Inc., 2017)'
_computing_molecular_graphics 'XSHELL V 6.3.1 (Bruker AXS)'
_computing_publication_material 'Generate Report (Bruker AXS)'
_computing_structure_refinement 'SHELXL-2016/6 (Sheldrick, 2016)'
_computing_structure_solution 'SHELXT 2014/5 (Sheldrick, 2014)'
_diffrn_ambient_temperature 93
_diffrn_detector_area_resol_mean 8.3333
_diffrn_measured_fraction_theta_full 0.995
_diffrn_measured_fraction_theta_max 0.995
_diffrn_measurement_device_type 'Bruker APEX-II CCD'
_diffrn_measurement_method 'omega scans'
_diffrn_radiation_monochromator 'multilayered conforcal mirror'
_diffrn_radiation_type MoK\a
_diffrn_radiation_wavelength 0.71073
_diffrn_reflns_av_R_equivalents 0.0639
_diffrn_reflns_av_unetI/netI 0.1459
_diffrn_reflns_limit_h_max 12
_diffrn_reflns_limit_h_min -10
_diffrn_reflns_limit_k_max 30
_diffrn_reflns_limit_k_min -50
_diffrn_reflns_limit_l_max 23
_diffrn_reflns_limit_l_min -26
_diffrn_reflns_number 22065
_diffrn_reflns_theta_full 25.16
_diffrn_reflns_theta_max 25.16
_diffrn_reflns_theta_min 2.38
_diffrn_source 'rotating-anode X-ray tube'
_diffrn_source_type 'Bruker Tourbo X-ray Source'
_exptl_absorpt_coefficient_mu 1.584
_exptl_absorpt_correction_T_max 1.00
_exptl_absorpt_correction_T_min 0.89
_exptl_absorpt_correction_type empirical
_exptl_absorpt_process_details
;
SADABS-2016/2 - Bruker AXS area detector scaling and absorption correction
;
_exptl_crystal_colour orange
_exptl_crystal_density_diffrn 1.618
_exptl_crystal_density_method 'not measured'
_exptl_crystal_description needle
_exptl_crystal_F_000 5008
_exptl_crystal_size_max 0.060
_exptl_crystal_size_mid 0.020
_exptl_crystal_size_min 0.010
_refine_diff_density_max 1.256
_refine_diff_density_min -0.708
_refine_ls_abs_structure_details
;

Flack x determined using 1977 quotients [(I+)-(I-)]/[(I+)+(I-)]
(Parsons, Flack and Wagner, Acta Cryst. B69 (2013) 249-259).
;
_refine_ls_abs_structure_Flack 0.055(19)
_refine_ls_extinction_method none
_refine_ls_goodness_of_fit_ref 0.996
_refine_ls_hydrogen_treatment constr
_refine_ls_matrix_type full
_refine_ls_number_parameters 1279
_refine_ls_number_reflns 13248
_refine_ls_number_restraints 1550
_refine_ls_restrained_S_all 0.952
_refine_ls_R_factor_all 0.1135
_refine_ls_R_factor_gt 0.0712
_refine_ls_shift/su_max 0.000
_refine_ls_shift/su_mean 0.000
_refine_ls_structure_factor_coef Fsqd
_refine_ls_weighting_details 'w=1/[\s^2^(Fo^2^)+(0.0628P)^2^+102.8285P] where P=(Fo^2^+2Fc^2^)/3'
_refine_ls_weighting_scheme calc
_refine_ls_wR_factor_gt 0.1501
_refine_ls_wR_factor_ref 0.1681
_reflns_number_gt 9341
_reflns_number_total 13248
_reflns_threshold_expression 'I > 2\s(I)'
_cod_data_source_file ja9b01541_si_003.cif
_cod_data_source_block 180822miyake7NiNO3_M8L4_7cm
_cod_depositor_comments 'Adding full bibliography for 4127270.cif.'
_cod_original_cell_volume 9965.(4)
_cod_database_code 4127270

loop_
_space_group_symop_operation_xyz
'x, y, z'
'x, -y, z+1/2'
'x+1/2, y+1/2, z'
'x+1/2, -y+1/2, z+1/2'

loop_
_atom_site_type_symbol
_atom_site_label
_atom_site_fract_x
_atom_site_fract_y
_atom_site_fract_z
_atom_site_U_iso_or_equiv
_atom_site_adp_type
_atom_site_calc_flag
_atom_site_refinement_flags_adp
_atom_site_refinement_flags_occupancy
_atom_site_refinement_flags_posn
_atom_site_occupancy
C C1 0.9960(16) 0.3400(4) 1.0196(8) 0.030(4) Uani d U . . 1
H H1A 1.006078 0.332108 1.062154 0.037 Uiso calc U . R 1
H H1B 1.054454 0.357763 1.01495 0.037 Uiso calc U . R 1
C C2 1.0238(15) 0.3145(4) 0.9762(7) 0.022(4) Uani d U . . 1
C C3 0.9450(14) 0.2771(3) 0.9020(7) 0.016(3) Uani d U . . 1
H H3A 0.90852 0.258151 0.920359 0.019 Uiso calc U . R 1
H H3B 1.035146 0.273324 0.898827 0.019 Uiso calc U . R 1
C C4 0.8843(14) 0.2823(3) 0.8371(7) 0.014(3) Uani d U . . 1
C C5 0.9026(14) 0.2506(3) 0.8049(6) 0.013(3) Uani d U . . 1
H H5A 0.98563 0.242271 0.817951 0.015 Uiso calc U . R 1
H H5B 0.839839 0.235561 0.818798 0.015 Uiso calc U . R 1
C C6 0.9471(14) 0.3093(3) 0.8043(7) 0.015(3) Uani d U . . 1
H H6A 0.956644 0.327475 0.832557 0.018 Uiso calc U . R 1
H H6B 1.031305 0.302517 0.793682 0.018 Uiso calc U . R 1
C C7 0.7416(14) 0.2886(4) 0.8386(7) 0.019(3) Uani d U . . 1
C C8 0.5568(13) 0.3000(3) 0.8876(7) 0.014(3) Uani d U . . 1
H H8A 0.532284 0.291625 0.927503 0.017 Uiso calc U . R 1
H H8B 0.524725 0.285391 0.855291 0.017 Uiso calc U . R 1
C C9 0.4948(13) 0.3326(3) 0.8770(6) 0.010(3) Uani d U . . 1
C C10 0.5243(14) 0.3455(3) 0.8138(7) 0.014(3) Uani d U . . 1
H H10A 0.613873 0.34245 0.80753 0.016 Uiso calc U . R 1
H H10B 0.476722 0.333332 0.781809 0.016 Uiso calc U . R 1
C C11 0.3542(14) 0.3266(4) 0.8815(7) 0.021(4) Uani d U . . 1
H H11A 0.331524 0.307546 0.857262 0.025 Uiso calc U . R 1
H H11B 0.337861 0.32205 0.924753 0.025 Uiso calc U . R 1
C C12 0.5347(14) 0.3565(3) 0.9258(7) 0.017(3) Uani d U . . 1
C C13 0.1130(15) 0.2052(4) 0.6035(8) 0.025(4) Uani d U . . 1
H H13A 0.05579 0.206768 0.637373 0.031 Uiso calc U . R 1
H H13B 0.111034 0.183173 0.588187 0.031 Uiso calc U . R 1
C C14 0.0720(15) 0.2279(4) 0.5518(7) 0.019(4) Uani d U . . 1
C C15 0.1361(14) 0.2663(3) 0.4814(6) 0.013(3) Uani d U . . 1
H H15A 0.04485 0.268223 0.474395 0.016 Uiso calc U . R 1
H H15B 0.169093 0.256749 0.444207 0.016 Uiso calc U . R 1
C C16 0.1917(13) 0.2995(3) 0.4900(6) 0.012(3) Uani d U . . 1
C C17 0.1561(16) 0.3164(4) 0.4291(7) 0.024(4) Uani d U . . 1
H H17A 0.215937 0.310331 0.398307 0.029 Uiso calc U . R 1
H H17B 0.072637 0.309163 0.413994 0.029 Uiso calc U . R 1
C C18 0.1329(14) 0.3160(3) 0.5448(7) 0.013(3) Uani d U . . 1
H H18A 0.044763 0.320953 0.533759 0.016 Uiso calc U . R 1
H H18B 0.135372 0.301534 0.580438 0.016 Uiso calc U . R 1
C C19 0.3314(14) 0.2982(3) 0.5014(7) 0.015(3) Uani d U . . 1
C C20 0.5282(13) 0.2738(3) 0.5218(6) 0.013(3) Uani d U . . 1
H H20A 0.551834 0.290974 0.493996 0.016 Uiso calc U . R 1
H H20B 0.555453 0.253639 0.50401 0.016 Uiso calc U . R 1
C C21 0.5983(13) 0.2786(3) 0.5848(6) 0.012(3) Uani d U . . 1
C C22 0.7394(13) 0.2758(3) 0.5700(7) 0.014(3) Uani d U . . 1
H H22A 0.75879 0.253363 0.562524 0.017 Uiso calc U . R 1
H H22B 0.752627 0.287536 0.531725 0.017 Uiso calc U . R 1
C C23 0.5700(14) 0.3108(3) 0.6116(7) 0.017(3) Uani d U . . 1
H H23A 0.611444 0.327286 0.587861 0.021 Uiso calc U . R 1
H H23B 0.47923 0.314626 0.60734 0.021 Uiso calc U . R 1
C C24 0.5677(14) 0.2523(3) 0.6288(7) 0.015(3) Uani d U . . 1
C C25 0.8972(15) 0.4025(4) 0.3439(8) 0.026(4) Uani d U . . 1
H H25A 0.941745 0.401746 0.305397 0.031 Uiso calc U . R 1
H H25B 0.907399 0.381785 0.364595 0.031 Uiso calc U . R 1
C C26 0.9498(14) 0.4281(3) 0.3845(7) 0.015(3) Uani d U . . 1
C C27 0.9100(15) 0.4736(4) 0.4426(7) 0.022(4) Uani d U . . 1
H H27A 0.879875 0.493447 0.422927 0.027 Uiso calc U . R 1
H H27B 1.002035 0.474233 0.444846 0.027 Uiso calc U . R 1
C C28 0.8634(14) 0.4721(4) 0.5086(7) 0.017(3) Uani d U . . 1
C C29 0.9272(14) 0.4438(3) 0.5416(7) 0.016(3) Uani d U . . 1
H H29A 0.923282 0.425251 0.51416 0.019 Uiso calc U . R 1
H H29B 1.015905 0.448901 0.550976 0.019 Uiso calc U . R 1
C C30 0.9074(14) 0.5037(3) 0.5396(7) 0.016(3) Uani d U . . 1
H H30A 0.9886 0.509651 0.52364 0.019 Uiso calc U . R 1
H H30B 0.8471 0.520469 0.527365 0.019 Uiso calc U . R 1
C C31 0.7236(14) 0.4695(3) 0.5115(7) 0.013(3) Uani d U . . 1
C C32 0.5189(13) 0.4609(3) 0.4692(7) 0.014(3) Uani d U . . 1
H H32A 0.482207 0.471247 0.431971 0.017 Uiso calc U . R 1
H H32B 0.504099 0.47483 0.504392 0.017 Uiso calc U . R 1
C C33 0.4501(13) 0.4300(3) 0.4783(6) 0.012(3) Uani d U . . 1
C C34 0.4959(14) 0.4152(3) 0.5394(6) 0.014(3) Uani d U . . 1
H H34A 0.58786 0.416142 0.543094 0.017 Uiso calc U . R 1
H H34B 0.46356 0.427566 0.573562 0.017 Uiso calc U . R 1
C C35 0.3103(13) 0.4391(3) 0.4798(6) 0.010(3) Uani d U . . 1
H H35A 0.302662 0.457854 0.506417 0.011 Uiso calc U . R 1
H H35B 0.279533 0.445098 0.437972 0.011 Uiso calc U . R 1
C C36 0.4647(14) 0.4076(3) 0.4244(7) 0.017(3) Uani d U . . 1
C C37 0.1804(14) 0.5503(4) 0.7184(7) 0.019(3) Uani d U . . 1
H H37A 0.159543 0.54074 0.677795 0.023 Uiso calc U . R 1
H H37B 0.136924 0.570809 0.720391 0.023 Uiso calc U . R 1
C C38 0.1388(15) 0.5288(4) 0.7683(7) 0.019(3) Uani d U . . 1
C C39 0.2029(14) 0.4987(3) 0.8572(7) 0.016(3) Uani d U . . 1
H H39A 0.111546 0.497082 0.859763 0.02 Uiso calc U . R 1
H H39B 0.236486 0.509301 0.894858 0.02 Uiso calc U . R 1
C C40 0.2566(13) 0.4661(3) 0.8546(6) 0.011(3) Uani d U . . 1
C C41 0.2283(15) 0.4512(3) 0.9175(7) 0.018(3) Uani d U . . 1
H H41A 0.289074 0.45968 0.948832 0.022 Uiso calc U . R 1
H H41B 0.144803 0.458375 0.928451 0.022 Uiso calc U . R 1
C C42 0.1837(14) 0.4475(3) 0.8025(7) 0.017(3) Uani d U . . 1
H H42A 0.096962 0.444369 0.814112 0.02 Uiso calc U . R 1
H H42B 0.181424 0.460224 0.764511 0.02 Uiso calc U . R 1
C C43 0.3962(14) 0.4648(3) 0.8469(7) 0.015(3) Uani d U . . 1
C C44 0.5937(13) 0.4873(4) 0.8292(7) 0.014(3) Uani d U . . 1
H H44A 0.618536 0.470081 0.85792 0.017 Uiso calc U . R 1
H H44B 0.628104 0.507211 0.846665 0.017 Uiso calc U . R 1
C C45 0.6525(13) 0.4811(3) 0.7676(6) 0.009(3) Uani d U . . 1
C C46 0.6025(14) 0.4501(3) 0.7377(7) 0.015(3) Uani d U . . 1
H H46A 0.640635 0.431887 0.759858 0.017 Uiso calc U . R 1
H H46B 0.511441 0.448975 0.741509 0.017 Uiso calc U . R 1
C C47 0.7925(13) 0.4794(4) 0.7829(7) 0.015(3) Uani d U . . 1
H H47A 0.821557 0.500496 0.796965 0.017 Uiso calc U . R 1
H H47B 0.807631 0.464553 0.817369 0.017 Uiso calc U . R 1
C C48 0.6274(14) 0.5091(3) 0.7235(7) 0.015(3) Uani d U . . 1
N N1 0.8689(12) 0.3508(3) 1.0070(6) 0.023(3) Uani d U . . 1
H H1C 0.870426 0.370927 0.992767 0.027 Uiso calc U . R 1
H H1D 0.8287 0.350896 1.042624 0.027 Uiso calc U . R 1
N N2 0.9273(11) 0.3045(3) 0.9426(5) 0.015(3) Uani d U . . 1
N N3 0.8932(12) 0.2518(3) 0.7384(6) 0.020(3) Uani d U . . 1
H H3C 0.873219 0.2323 0.723525 0.024 Uiso calc U . R 1
H H3D 0.968352 0.257231 0.724339 0.024 Uiso calc U . R 1
N N4 0.8762(12) 0.3195(3) 0.7475(6) 0.021(3) Uani d U . . 1
H H4A 0.931041 0.326134 0.719925 0.025 Uiso calc U . R 1
H H4B 0.827815 0.336291 0.756624 0.025 Uiso calc U . R 1
N N5 0.6934(12) 0.3007(3) 0.8875(6) 0.017(3) Uani d U . . 1
N N6 0.4929(11) 0.3800(3) 0.8066(5) 0.013(3) Uani d U . . 1
H H6C 0.46807 0.383513 0.766815 0.016 Uiso calc U . R 1
H H6D 0.563569 0.391331 0.814702 0.016 Uiso calc U . R 1
N N7 0.2725(13) 0.3526(3) 0.8602(6) 0.026(3) Uani d U . . 1
H H7A 0.205377 0.35304 0.883814 0.031 Uiso calc U . R 1
H H7B 0.244294 0.348405 0.821086 0.031 Uiso calc U . R 1
N N8 0.6391(12) 0.3509(3) 0.9608(6) 0.021(3) Uani d U . . 1
H H8 0.64287 0.361271 0.995753 0.025 Uiso calc U . R 1
N N9 0.2383(13) 0.2134(3) 0.6254(6) 0.026(3) Uani d U . . 1
H H9A 0.284247 0.195407 0.629726 0.032 Uiso calc U . R 1
H H9B 0.235383 0.222455 0.663041 0.032 Uiso calc U . R 1
N N10 0.1624(11) 0.2452(3) 0.5329(5) 0.013(3) Uani d U . . 1
N N11 0.1547(11) 0.3510(3) 0.4345(5) 0.013(3) Uani d U . . 1
H H11C 0.080922 0.35719 0.449039 0.016 Uiso calc U . R 1
H H11D 0.160691 0.359655 0.396625 0.016 Uiso calc U . R 1
N N12 0.2011(12) 0.3457(3) 0.5618(6) 0.017(3) Uani d U . . 1
H H12A 0.256678 0.341359 0.593481 0.021 Uiso calc U . R 1
H H12B 0.145362 0.359804 0.575779 0.021 Uiso calc U . R 1
N N13 0.3882(11) 0.2734(3) 0.5243(5) 0.014(3) Uani d U . . 1
N N14 0.8270(12) 0.2878(3) 0.6183(5) 0.017(3) Uani d U . . 1
H H14A 0.843221 0.30846 0.610684 0.02 Uiso calc U . R 1
H H14B 0.899771 0.276988 0.616921 0.02 Uiso calc U . R 1
N N15 0.6117(11) 0.3136(3) 0.6769(5) 0.013(3) Uani d U . . 1
H H15C 0.545883 0.309409 0.700052 0.016 Uiso calc U . R 1
H H15D 0.634789 0.333967 0.684317 0.016 Uiso calc U . R 1
N N16 0.4673(13) 0.2355(3) 0.6201(6) 0.024(3) Uani d U . . 1
H H16 0.468799 0.217686 0.640835 0.029 Uiso calc U . R 1
N N17 0.7639(12) 0.4089(3) 0.3301(6) 0.021(3) Uani d U . . 1
H H17C 0.720804 0.390493 0.326766 0.025 Uiso calc U . R 1
H H17D 0.753504 0.41954 0.294001 0.025 Uiso calc U . R 1
N N18 0.8680(12) 0.4467(3) 0.4040(6) 0.015(3) Uani d U . . 1
N N19 0.8667(11) 0.4359(3) 0.5999(5) 0.015(3) Uani d U . . 1
H H19A 0.925237 0.427413 0.626601 0.018 Uiso calc U . R 1
H H19B 0.808075 0.420826 0.591655 0.018 Uiso calc U . R 1
N N20 0.9205(11) 0.5026(3) 0.6066(5) 0.016(3) Uani d U . . 1
H H20C 0.914694 0.522509 0.621799 0.019 Uiso calc U . R 1
H H20D 0.996874 0.494888 0.618314 0.019 Uiso calc U . R 1
N N21 0.6519(11) 0.4584(3) 0.4633(5) 0.011(3) Uani d U . . 1
N N22 0.4548(11) 0.3813(3) 0.5448(6) 0.018(3) Uani d U . . 1
H H22C 0.440146 0.377526 0.584754 0.021 Uiso calc U . R 1
H H22D 0.519055 0.368733 0.534841 0.021 Uiso calc U . R 1
N N23 0.2295(11) 0.4135(3) 0.5025(6) 0.017(3) Uani d U . . 1
H H23C 0.153497 0.414933 0.482448 0.02 Uiso calc U . R 1
H H23D 0.218576 0.41686 0.543031 0.02 Uiso calc U . R 1
N N24 0.5462(12) 0.4143(3) 0.3845(6) 0.018(3) Uani d U . . 1
H H24 0.525434 0.408768 0.346515 0.022 Uiso calc U . R 1
N N25 0.3171(12) 0.5552(3) 0.7264(6) 0.025(3) Uani d U . . 1
H H25C 0.332819 0.574317 0.744014 0.029 Uiso calc U . R 1
H H25D 0.351087 0.555026 0.689122 0.029 Uiso calc U . R 1
N N26 0.2310(11) 0.5182(3) 0.8031(5) 0.016(3) Uani d U . . 1
N N27 0.2314(12) 0.4162(3) 0.9213(6) 0.019(3) Uani d U . . 1
H H27C 0.15397 0.408444 0.911935 0.022 Uiso calc U . R 1
H H27D 0.253971 0.410317 0.960338 0.022 Uiso calc U . R 1
N N28 0.2397(11) 0.4159(3) 0.7896(5) 0.014(3) Uani d U . . 1
H H28A 0.285279 0.417627 0.755904 0.017 Uiso calc U . R 1
H H28B 0.177059 0.401978 0.780616 0.017 Uiso calc U . R 1
N N29 0.4546(11) 0.4896(3) 0.8256(5) 0.013(3) Uani d U . . 1
N N30 0.6299(11) 0.4482(3) 0.6730(5) 0.013(3) Uani d U . . 1
H H30C 0.561011 0.454545 0.65051 0.015 Uiso calc U . R 1
H H30D 0.642506 0.427492 0.663926 0.015 Uiso calc U . R 1
N N31 0.8696(11) 0.4692(3) 0.7307(5) 0.015(3) Uani d U . . 1
H H31A 0.891218 0.448621 0.73651 0.018 Uiso calc U . R 1
H H31B 0.940957 0.480735 0.732097 0.018 Uiso calc U . R 1
N N32 0.5399(12) 0.5292(3) 0.7377(6) 0.022(3) Uani d U . . 1
H H32 0.553988 0.548863 0.727292 0.026 Uiso calc U . R 1
N N1N 0.2754(18) 0.3419(5) 0.7021(9) 0.056(5) Uani d U . . 1
N N2N 0.2933(19) 0.4639(5) 0.6427(9) 0.055(5) Uani d U . . 1
N N3N 0.9093(16) 0.6080(4) 0.3095(8) 0.042(4) Uani d U . . 1
N N4N 0.832(2) 0.6389(4) 0.0261(10) 0.060(5) Uani d U . . 1
Ni Ni2 0.78203(16) 0.47393(4) 0.64347(9) 0.0135(4) Uani d U . . 1
Ni Ni1 0.35471(16) 0.39723(4) 0.86226(8) 0.0131(4) Uani d U . . 1
Ni Ni3 0.29769(16) 0.36771(4) 0.49167(9) 0.0135(4) Uani d U . . 1
Ni Ni6 0.39044(17) 0.52287(4) 0.77647(9) 0.0152(4) Uani d U . . 1
Ni Ni7 0.70355(17) 0.43414(5) 0.39630(9) 0.0156(4) Uani d U . . 1
Ni Ni5 0.77856(17) 0.32525(5) 0.94903(9) 0.0171(5) Uani d U . . 1
Ni Ni4 0.76094(17) 0.28378(5) 0.70604(9) 0.0150(4) Uani d U . . 1
Ni Ni8 0.31900(17) 0.24171(4) 0.57168(9) 0.0158(4) Uani d U . . 1
O O1 1.1372(10) 0.3037(3) 0.9765(5) 0.027(3) Uani d U . . 1
O O2 0.6785(9) 0.2810(2) 0.7898(5) 0.018(2) Uani d U . . 1
O O3 0.4683(10) 0.3808(2) 0.9336(5) 0.019(2) Uani d U . . 1
O O4 -0.0413(9) 0.2278(2) 0.5319(5) 0.018(2) Uani d U . . 1
O O5 0.3888(10) 0.3241(2) 0.4858(5) 0.021(2) Uani d U . . 1
O O6 0.6475(9) 0.2474(2) 0.6746(5) 0.017(2) Uani d U . . 1
O O7 1.0707(10) 0.4290(2) 0.3927(5) 0.020(2) Uani d U . . 1
O O8 0.6779(9) 0.4788(2) 0.5608(5) 0.017(2) Uani d U . . 1
O O9 0.3891(9) 0.3841(2) 0.4184(4) 0.015(2) Uani d U . . 1
O O10 0.0234(10) 0.5238(2) 0.7730(5) 0.023(3) Uani d U . . 1
O O11 0.6959(9) 0.5126(2) 0.6777(5) 0.017(2) Uani d U . . 1
O O12 0.4524(9) 0.4388(2) 0.8647(4) 0.016(2) Uani d U . . 1
O O1N 0.1708(14) 0.3473(3) 0.7258(7) 0.056(4) Uani d U . . 1
O O2N 0.3036(14) 0.3133(4) 0.6908(7) 0.056(4) Uani d U . . 1
O O3N 0.3475(15) 0.3682(4) 0.6876(7) 0.064(4) Uani d U . . 1
O O4N 0.3074(15) 0.4388(4) 0.6584(7) 0.063(4) Uani d U . . 1
O O5N 0.1872(14) 0.4770(4) 0.6278(7) 0.059(4) Uani d U . . 1
O O6N 0.3884(19) 0.4812(4) 0.6335(9) 0.087(6) Uani d U . . 1
O O7N 0.7973(13) 0.6152(3) 0.3208(7) 0.050(4) Uani d U . . 1
O O8N 0.9904(14) 0.6096(3) 0.3532(7) 0.051(4) Uani d U . . 1
O O9N 0.9366(14) 0.6027(3) 0.2545(7) 0.057(4) Uani d U . . 1
O O10N 0.722(2) 0.6288(5) 0.0206(10) 0.099(6) Uani d U . . 1
O O11N 0.8777(16) 0.6427(4) 0.0811(8) 0.067(5) Uani d U . . 1
O O12N 0.8877(15) 0.6437(4) -0.0210(7) 0.064(4) Uani d U . . 1
O O1S 0.9748(17) 0.1734(4) 0.7496(8) 0.074(5) Uani d U . . 1
O O2S 0.0427(15) 0.2768(3) 0.2988(7) 0.061(4) Uani d U . . 1
O O3S 0.1306(14) 0.3617(3) 0.2223(7) 0.053(4) Uani d U . . 1
O O4S 0.0743(14) 0.5717(3) 0.5516(7) 0.059(4) Uani d U . . 1
O O5S 0.7227(12) 0.6207(3) 0.1740(6) 0.040(3) Uani d U . . 1
O O6S 0.6561(13) 0.5627(3) 0.4612(6) 0.045(4) Uani d U . . 1
O O7S 0.8896(15) 0.5837(4) 0.4584(7) 0.064(4) Uani d U . . 1
O O8S 0.8557(10) 0.5602(2) 0.7120(5) 0.023(3) Uani d U . . 1
O O9S 0.7479(14) 0.6393(3) 0.6212(7) 0.056(4) Uani d U . . 1
O O10S 0.9671(12) 0.6051(3) 0.6452(6) 0.040(3) Uani d U . . 1
O O11S 0.8094(10) 0.1801(2) 0.5612(5) 0.021(3) Uani d U . . 1
O O12S 0.8736(11) 0.1167(3) 0.5477(5) 0.031(3) Uani d U . . 1
O O13S 0.0070(15) 0.1095(4) 0.7505(7) 0.063(4) Uani d U . . 1
O O14S 0.0491(16) 0.0932(4) 0.6317(7) 0.065(4) Uani d U . . 1
O O15S 0.0506(12) 0.0381(3) 0.5618(6) 0.040(3) Uani d U . . 1
O O16S 0.9389(14) 0.3179(3) 0.2166(7) 0.057(4) Uani d U . . 1
O O17S 0.728(3) 0.3127(8) 0.4013(16) 0.076(10) Uani d U P . 0.5
O O18S 0.301(3) 0.2464(7) 0.8165(13) 0.053(8) Uani d U P . 0.5
O O19S 0.2874(11) 0.2550(3) 0.9378(5) 0.028(3) Uani d U . . 1
O O20S 0.1643(18) 0.2617(4) 0.7174(9) 0.084(6) Uani d U . . 1
O O21S 0.739(2) 0.3370(5) 0.2821(11) 0.030(6) Uani d U P . 0.5
O O22S 0.4889(18) 0.3216(4) 0.3709(8) 0.079(5) Uani d U . . 1
O O23S 0.7602(12) 0.1883(3) 0.6805(6) 0.038(3) Uani d U . . 1
O O24S 0.2966(16) 0.5380(4) 0.5783(8) 0.067(5) Uani d U . . 1
O O25S 0.0938(14) 0.4006(3) 0.6431(7) 0.057(4) Uani d U . . 1
O O26S 0.2183(10) 0.3956(2) 0.3209(5) 0.021(2) Uani d U . . 1

loop_
_atom_site_aniso_label
_atom_site_aniso_U_11
_atom_site_aniso_U_22
_atom_site_aniso_U_33
_atom_site_aniso_U_12
_atom_site_aniso_U_13
_atom_site_aniso_U_23
C1 0.030(5) 0.031(5) 0.031(5) 0.000(3) 0.001(3) 0.000(3)
C2 0.021(4) 0.022(4) 0.022(4) 0.000(2) 0.003(2) -0.001(2)
C3 0.016(4) 0.017(4) 0.016(4) 0.000(2) -0.001(2) 0.000(2)
C4 0.014(4) 0.013(4) 0.014(4) 0.001(2) -0.001(2) 0.000(2)
C5 0.013(4) 0.012(4) 0.013(4) 0.000(2) 0.001(2) 0.000(2)
C6 0.015(4) 0.015(4) 0.016(4) 0.001(2) 0.000(2) -0.001(2)
C7 0.020(4) 0.018(4) 0.019(4) -0.001(2) 0.001(2) 0.002(2)
C8 0.014(4) 0.014(4) 0.014(4) 0.000(2) 0.001(2) -0.002(2)
C9 0.010(4) 0.011(4) 0.010(4) -0.001(2) 0.001(2) 0.000(2)
C10 0.013(4) 0.013(4) 0.015(4) 0.000(2) 0.002(2) 0.000(2)
C11 0.021(4) 0.021(4) 0.021(4) 0.000(2) 0.001(2) 0.000(2)
C12 0.017(4) 0.018(4) 0.017(4) 0.000(2) 0.002(2) 0.003(2)
C13 0.025(4) 0.026(4) 0.026(4) -0.001(2) 0.002(2) 0.001(2)
C14 0.019(4) 0.019(4) 0.020(4) 0.001(2) 0.003(2) 0.001(2)
C15 0.012(4) 0.013(4) 0.014(4) 0.000(2) -0.001(2) 0.000(2)
C16 0.012(4) 0.012(4) 0.013(4) 0.000(2) 0.001(2) 0.001(2)
C17 0.024(4) 0.024(4) 0.024(4) 0.000(2) 0.000(2) 0.000(2)
C18 0.012(4) 0.014(4) 0.014(4) 0.000(2) 0.001(2) 0.001(2)
C19 0.015(4) 0.014(4) 0.015(4) 0.000(2) 0.001(2) -0.002(2)
C20 0.013(4) 0.013(4) 0.014(4) 0.000(2) 0.001(2) 0.000(2)
C21 0.012(4) 0.013(4) 0.012(4) 0.000(2) 0.001(2) 0.000(2)
C22 0.013(4) 0.015(4) 0.013(4) 0.001(2) 0.002(2) -0.001(2)
C23 0.017(4) 0.019(4) 0.017(4) 0.000(2) 0.001(2) 0.001(2)
C24 0.015(4) 0.015(4) 0.015(4) -0.001(2) 0.000(2) 0.000(2)
C25 0.025(4) 0.026(4) 0.026(4) 0.001(2) 0.002(2) -0.001(2)
C26 0.015(4) 0.016(4) 0.015(4) -0.001(2) 0.001(2) 0.000(2)
C27 0.022(4) 0.023(4) 0.022(4) -0.001(2) 0.002(2) 0.000(2)
C28 0.017(4) 0.018(4) 0.018(4) 0.000(2) 0.002(2) 0.000(2)
C29 0.016(4) 0.016(4) 0.016(4) -0.001(2) 0.001(2) -0.001(2)
C30 0.015(4) 0.016(4) 0.016(4) -0.002(2) 0.001(2) -0.001(2)
C31 0.014(4) 0.013(4) 0.014(4) -0.001(2) 0.000(2) 0.000(2)
C32 0.014(4) 0.015(4) 0.014(4) -0.001(2) 0.001(2) 0.000(2)
C33 0.012(4) 0.011(4) 0.012(4) 0.000(2) 0.000(2) 0.000(2)
C34 0.014(4) 0.015(4) 0.014(4) -0.001(2) 0.001(2) -0.001(2)
C35 0.009(4) 0.010(4) 0.010(4) 0.000(2) 0.002(2) -0.001(2)
C36 0.017(4) 0.017(4) 0.017(4) 0.000(2) 0.000(2) 0.000(2)
C37 0.019(4) 0.019(4) 0.019(4) 0.001(2) 0.000(2) 0.000(2)
C38 0.020(4) 0.019(4) 0.019(4) -0.001(2) 0.001(2) -0.002(2)
C39 0.016(4) 0.016(4) 0.017(4) 0.000(2) 0.002(2) 0.000(2)
C40 0.011(4) 0.012(4) 0.010(4) 0.001(2) 0.002(2) 0.001(2)
C41 0.018(4) 0.019(4) 0.018(4) 0.000(2) 0.000(2) 0.000(2)
C42 0.016(4) 0.017(4) 0.017(4) 0.000(2) 0.001(2) 0.000(2)
C43 0.015(4) 0.015(4) 0.015(4) 0.000(2) 0.000(2) 0.000(2)
C44 0.013(4) 0.015(4) 0.014(4) 0.000(2) 0.001(2) 0.001(2)
C45 0.008(4) 0.009(4) 0.010(4) 0.000(2) 0.001(2) 0.000(2)
C46 0.015(4) 0.014(4) 0.015(4) 0.000(2) 0.001(2) 0.000(2)
C47 0.013(4) 0.015(4) 0.015(4) 0.000(2) 0.002(2) 0.000(2)
C48 0.015(4) 0.015(4) 0.016(4) 0.000(2) 0.000(2) 0.000(2)
N1 0.022(4) 0.023(4) 0.024(4) 0.001(2) 0.002(2) -0.002(2)
N2 0.014(3) 0.016(3) 0.014(3) 0.002(2) 0.000(2) 0.000(2)
N3 0.020(4) 0.021(4) 0.020(4) 0.000(2) 0.001(2) 0.000(2)
N4 0.021(4) 0.022(4) 0.020(4) -0.001(2) 0.002(2) 0.000(2)
N5 0.017(3) 0.017(3) 0.017(3) 0.001(2) 0.000(2) 0.001(2)
N6 0.013(3) 0.013(3) 0.014(3) 0.001(2) 0.001(2) 0.002(2)
N7 0.026(4) 0.027(4) 0.026(4) 0.000(2) 0.002(2) -0.001(2)
N8 0.021(4) 0.021(4) 0.021(4) 0.002(2) 0.001(2) -0.001(2)
N9 0.025(4) 0.027(4) 0.027(4) 0.000(2) 0.001(2) 0.001(2)
N10 0.012(3) 0.013(3) 0.014(3) 0.001(2) 0.000(2) -0.001(2)
N11 0.013(3) 0.014(3) 0.014(3) -0.001(2) 0.001(2) 0.001(2)
N12 0.017(4) 0.018(4) 0.017(3) -0.001(2) 0.001(2) 0.001(2)
N13 0.014(3) 0.015(3) 0.014(3) 0.001(2) -0.001(2) 0.000(2)
N14 0.016(3) 0.017(3) 0.017(3) 0.000(2) 0.001(2) 0.000(2)
N15 0.014(3) 0.013(3) 0.013(3) 0.000(2) 0.001(2) 0.000(2)
N16 0.024(4) 0.024(4) 0.025(4) 0.000(2) 0.001(2) 0.001(2)
N17 0.019(4) 0.022(4) 0.021(4) 0.001(2) 0.002(2) 0.000(2)
N18 0.016(3) 0.016(3) 0.014(3) -0.001(2) 0.002(2) 0.000(2)
N19 0.014(3) 0.014(3) 0.015(3) 0.001(2) 0.001(2) 0.001(2)
N20 0.015(3) 0.016(3) 0.017(3) 0.000(2) -0.001(2) 0.000(2)
N21 0.011(3) 0.011(3) 0.011(3) 0.001(2) 0.001(2) 0.001(2)
N22 0.017(4) 0.018(4) 0.018(4) 0.000(2) 0.001(2) 0.001(2)
N23 0.016(3) 0.017(4) 0.017(3) -0.002(2) 0.000(2) 0.000(2)
N24 0.018(4) 0.019(4) 0.017(4) -0.001(2) 0.001(2) -0.001(2)
N25 0.024(4) 0.024(4) 0.026(4) 0.001(2) 0.002(2) 0.001(2)
N26 0.017(3) 0.015(3) 0.015(3) 0.000(2) 0.001(2) 0.002(2)
N27 0.018(4) 0.019(4) 0.018(4) 0.000(2) 0.000(2) 0.001(2)
N28 0.014(3) 0.014(3) 0.014(3) -0.002(2) 0.001(2) -0.002(2)
N29 0.013(3) 0.012(3) 0.014(3) 0.000(2) 0.001(2) 0.000(2)
N30 0.013(3) 0.012(3) 0.013(3) 0.000(2) 0.000(2) 0.000(2)
N31 0.014(3) 0.015(3) 0.016(3) 0.000(2) 0.002(2) 0.000(2)
N32 0.021(4) 0.021(4) 0.023(4) 0.000(2) 0.003(2) 0.001(2)
N1N 0.055(5) 0.057(5) 0.055(5) 0.001(3) 0.003(3) 0.000(3)
N2N 0.055(5) 0.054(5) 0.055(5) 0.000(3) 0.004(3) -0.001(3)
N3N 0.042(5) 0.042(5) 0.043(5) 0.001(3) 0.002(3) 0.000(3)
N4N 0.059(6) 0.060(6) 0.061(6) -0.003(3) 0.004(3) -0.001(3)
Ni2 0.0099(9) 0.0168(10) 0.0140(9) -0.0002(8) 0.0020(7) 0.0002(8)
Ni1 0.0108(9) 0.0148(10) 0.0138(9) 0.0011(8) 0.0021(7) 0.0004(8)
Ni3 0.0105(9) 0.0168(10) 0.0133(9) -0.0014(8) 0.0005(7) 0.0005(8)
Ni6 0.0108(9) 0.0152(10) 0.0202(10) 0.0010(8) 0.0049(8) 0.0007(8)
Ni7 0.0108(9) 0.0214(10) 0.0148(9) -0.0041(8) 0.0030(7) 0.0002(8)
Ni5 0.0128(10) 0.0204(10) 0.0178(10) 0.0038(8) -0.0020(8) -0.0035(8)
Ni4 0.0119(9) 0.0178(10) 0.0150(10) 0.0011(8) -0.0013(8) 0.0005(8)
Ni8 0.0113(9) 0.0164(10) 0.0193(10) -0.0027(8) -0.0016(8) 0.0037(8)
O1 0.022(4) 0.031(5) 0.028(4) 0.007(4) -0.003(4) -0.006(4)
O2 0.015(3) 0.021(3) 0.018(3) -0.002(2) 0.000(2) 0.001(2)
O3 0.019(3) 0.019(3) 0.019(3) 0.001(2) 0.002(2) 0.000(2)
O4 0.013(4) 0.020(4) 0.021(4) -0.002(3) -0.001(3) 0.001(3)
O5 0.019(3) 0.021(3) 0.023(3) -0.001(2) 0.001(2) 0.002(2)
O6 0.018(3) 0.017(3) 0.017(3) 0.000(2) -0.001(2) 0.002(2)
O7 0.014(4) 0.027(4) 0.018(4) 0.001(3) 0.001(3) -0.002(4)
O8 0.015(3) 0.018(3) 0.018(3) -0.001(2) 0.002(2) 0.002(2)
O9 0.013(3) 0.015(3) 0.016(3) 0.002(2) 0.001(2) -0.001(2)
O10 0.016(4) 0.024(4) 0.028(4) 0.000(4) 0.003(4) 0.003(4)
O11 0.017(3) 0.017(3) 0.018(3) 0.000(2) 0.001(2) 0.001(2)
O12 0.015(3) 0.016(3) 0.017(3) 0.000(2) 0.000(2) 0.000(2)
O1N 0.052(6) 0.061(6) 0.056(6) 0.001(4) 0.010(4) -0.001(4)
O2N 0.054(6) 0.056(6) 0.057(6) 0.001(4) 0.002(4) -0.007(4)
O3N 0.062(6) 0.067(6) 0.062(6) 0.009(5) 0.002(4) -0.008(5)
O4N 0.065(6) 0.066(6) 0.060(6) 0.008(5) 0.010(4) 0.004(5)
O5N 0.051(6) 0.060(6) 0.066(6) 0.005(4) -0.007(4) -0.003(4)
O6N 0.085(7) 0.086(7) 0.089(7) -0.002(5) 0.006(5) -0.001(5)
O7N 0.041(5) 0.054(5) 0.054(5) 0.000(4) 0.003(4) -0.003(4)
O8N 0.048(5) 0.055(5) 0.050(5) 0.006(4) 0.001(4) 0.000(4)
O9N 0.056(6) 0.056(6) 0.058(6) 0.002(4) 0.006(4) 0.002(4)
O10N 0.092(8) 0.104(8) 0.102(8) -0.003(5) 0.007(5) -0.007(5)
O11N 0.068(6) 0.065(6) 0.068(6) -0.003(4) 0.006(5) 0.004(5)
O12N 0.063(6) 0.070(6) 0.060(6) -0.008(4) 0.013(5) -0.002(4)
O1S 0.075(6) 0.074(6) 0.074(6) 0.004(5) 0.002(5) -0.003(5)
O2S 0.062(6) 0.062(6) 0.058(6) 0.009(4) 0.003(4) -0.009(4)
O3S 0.050(5) 0.057(5) 0.052(5) 0.006(4) -0.004(4) -0.008(4)
O4S 0.058(6) 0.059(6) 0.060(6) 0.002(4) 0.001(4) -0.001(4)
O5S 0.044(5) 0.032(5) 0.044(5) 0.003(4) 0.007(4) -0.006(4)
O6S 0.043(5) 0.049(5) 0.044(5) 0.004(4) -0.004(4) 0.004(4)
O7S 0.063(6) 0.064(6) 0.066(6) -0.005(4) 0.004(5) -0.001(5)
O8S 0.023(4) 0.021(4) 0.025(4) -0.001(4) -0.003(4) 0.000(4)
O9S 0.053(6) 0.059(6) 0.056(6) 0.006(4) -0.002(4) 0.005(4)
O10S 0.035(5) 0.038(5) 0.045(5) 0.004(4) -0.001(4) 0.008(4)
O11S 0.018(4) 0.024(4) 0.022(4) -0.004(4) 0.004(4) 0.002(4)
O12S 0.033(5) 0.031(5) 0.031(5) 0.002(4) 0.003(4) 0.002(4)
O13S 0.063(6) 0.066(6) 0.059(6) 0.004(4) 0.005(4) 0.001(4)
O14S 0.066(6) 0.065(6) 0.064(6) 0.005(4) -0.001(5) -0.002(4)
O15S 0.043(5) 0.040(5) 0.038(5) 0.008(4) 0.004(4) 0.005(4)
O16S 0.056(6) 0.056(6) 0.060(6) 0.003(4) 0.003(4) -0.003(4)
O17S 0.074(11) 0.079(11) 0.076(11) 0.001(5) 0.005(5) 0.000(5)
O18S 0.051(9) 0.057(9) 0.051(9) -0.001(5) 0.002(5) -0.006(5)
O19S 0.028(5) 0.029(4) 0.027(5) 0.003(4) 0.002(4) 0.003(4)
O20S 0.080(7) 0.087(7) 0.086(7) -0.007(5) 0.014(5) -0.013(5)
O21S 0.029(7) 0.029(7) 0.032(7) -0.002(5) 0.002(5) -0.001(5)
O22S 0.081(7) 0.079(7) 0.078(7) -0.004(5) 0.017(5) -0.004(5)
O23S 0.040(5) 0.035(5) 0.040(5) -0.001(4) 0.002(4) -0.003(4)
O24S 0.065(6) 0.070(6) 0.067(6) 0.006(4) 0.008(5) 0.005(5)
O25S 0.055(6) 0.064(6) 0.053(6) 0.007(4) 0.006(4) -0.003(4)
O26S 0.018(4) 0.023(4) 0.020(4) 0.002(4) 0.004(4) -0.002(4)

loop_
_atom_type_symbol
_atom_type_description
_atom_type_scat_dispersion_real
_atom_type_scat_dispersion_imag
_atom_type_scat_source
C C 0.0033 0.0016 'International Tables Vol C Tables 4.2.6.8 and 6.1.1.4'
H H 0.0000 0.0000 'International Tables Vol C Tables 4.2.6.8 and 6.1.1.4'
N N 0.0061 0.0033 'International Tables Vol C Tables 4.2.6.8 and 6.1.1.4'
Ni Ni 0.3393 1.1124 'International Tables Vol C Tables 4.2.6.8 and 6.1.1.4'
O O 0.0106 0.0060 'International Tables Vol C Tables 4.2.6.8 and 6.1.1.4'

loop_
_geom_angle_atom_site_label_1
_geom_angle_atom_site_label_2
_geom_angle_atom_site_label_3
_geom_angle
N1 C1 C2 109.2(14)
N1 C1 H1A 109.8
C2 C1 H1A 109.8
N1 C1 H1B 109.8
C2 C1 H1B 109.8
H1A C1 H1B 108.3
O1 C2 N2 127.2(15)
O1 C2 C1 118.3(14)
N2 C2 C1 114.5(14)
N2 C3 C4 112.3(12)
N2 C3 H3A 109.1
C4 C3 H3A 109.1
N2 C3 H3B 109.1
C4 C3 H3B 109.1
H3A C3 H3B 107.9
C6 C4 C5 111.7(12)
C6 C4 C3 111.0(12)
C5 C4 C3 103.9(11)
C6 C4 C7 109.9(12)
C5 C4 C7 108.2(12)
C3 C4 C7 112.0(12)
N3 C5 C4 115.2(12)
N3 C5 H5A 108.5
C4 C5 H5A 108.5
N3 C5 H5B 108.5
C4 C5 H5B 108.5
H5A C5 H5B 107.5
N4 C6 C4 112.9(12)
N4 C6 H6A 109.0
C4 C6 H6A 109.0
N4 C6 H6B 109.0
C4 C6 H6B 109.0
H6A C6 H6B 107.8
O2 C7 N5 124.2(14)
O2 C7 C4 114.8(13)
N5 C7 C4 121.0(13)
N5 C8 C9 114.0(11)
N5 C8 H8A 108.8
C9 C8 H8A 108.8
N5 C8 H8B 108.8
C9 C8 H8B 108.8
H8A C8 H8B 107.6
C12 C9 C10 109.3(11)
C12 C9 C11 108.0(12)
C10 C9 C11 111.4(12)
C12 C9 C8 112.7(12)
C10 C9 C8 110.2(11)
C11 C9 C8 105.1(11)
N6 C10 C9 112.5(11)
N6 C10 H10A 109.1
C9 C10 H10A 109.1
N6 C10 H10B 109.1
C9 C10 H10B 109.1
H10A C10 H10B 107.8
N7 C11 C9 115.5(13)
N7 C11 H11A 108.4
C9 C11 H11A 108.4
N7 C11 H11B 108.4
C9 C11 H11B 108.4
H11A C11 H11B 107.5
O3 C12 N8 121.7(14)
O3 C12 C9 119.6(13)
N8 C12 C9 118.6(13)
N9 C13 C14 108.7(13)
N9 C13 H13A 109.9
C14 C13 H13A 109.9
N9 C13 H13B 110.0
C14 C13 H13B 109.9
H13A C13 H13B 108.3
O4 C14 N10 127.6(14)
O4 C14 C13 119.0(14)
N10 C14 C13 113.4(14)
N10 C15 C16 114.1(11)
N10 C15 H15A 108.7
C16 C15 H15A 108.7
N10 C15 H15B 108.7
C16 C15 H15B 108.7
H15A C15 H15B 107.6
C19 C16 C15 111.4(11)
C19 C16 C17 111.1(12)
C15 C16 C17 104.0(11)
C19 C16 C18 109.4(12)
C15 C16 C18 109.6(12)
C17 C16 C18 111.3(12)
N11 C17 C16 113.5(12)
N11 C17 H17A 108.9
C16 C17 H17A 108.9
N11 C17 H17B 108.9
C16 C17 H17B 108.9
H17A C17 H17B 107.7
N12 C18 C16 111.0(12)
N12 C18 H18A 109.4
C16 C18 H18A 109.4
N12 C18 H18B 109.4
C16 C18 H18B 109.4
H18A C18 H18B 108.0
N13 C19 O5 123.8(14)
N13 C19 C16 122.3(13)
O5 C19 C16 113.9(12)
N13 C20 C21 114.2(12)
N13 C20 H20A 108.7
C21 C20 H20A 108.7
N13 C20 H20B 108.7
C21 C20 H20B 108.7
H20A C20 H20B 107.6
C24 C21 C23 111.1(12)
C24 C21 C20 110.8(12)
C23 C21 C20 111.1(11)
C24 C21 C22 108.6(11)
C23 C21 C22 111.1(12)
C20 C21 C22 103.8(11)
N14 C22 C21 114.7(12)
N14 C22 H22A 108.6
C21 C22 H22A 108.6
N14 C22 H22B 108.6
C21 C22 H22B 108.6
H22A C22 H22B 107.6
N15 C23 C21 112.7(12)
N15 C23 H23A 109.0
C21 C23 H23A 109.0
N15 C23 H23B 109.0
C21 C23 H23B 109.0
H23A C23 H23B 107.8
N16 C24 O6 122.3(14)
N16 C24 C21 121.0(13)
O6 C24 C21 116.6(12)
N17 C25 C26 108.7(13)
N17 C25 H25A 110.0
C26 C25 H25A 110.0
N17 C25 H25B 110.0
C26 C25 H25B 110.0
H25A C25 H25B 108.3
N18 C26 O7 129.6(14)
N18 C26 C25 113.7(14)
O7 C26 C25 116.6(13)
N18 C27 C28 113.1(12)
N18 C27 H27A 109.0
C28 C27 H27A 109.0
N18 C27 H27B 109.0
C28 C27 H27B 109.0
H27A C27 H27B 107.8
C31 C28 C29 110.1(12)
C31 C28 C27 114.3(13)
C29 C28 C27 108.1(12)
C31 C28 C30 108.9(12)
C29 C28 C30 110.2(12)
C27 C28 C30 105.0(12)
N19 C29 C28 111.7(12)
N19 C29 H29A 109.3
C28 C29 H29A 109.3
N19 C29 H29B 109.3
C28 C29 H29B 109.3
H29A C29 H29B 107.9
N20 C30 C28 114.6(12)
N20 C30 H30A 108.6
C28 C30 H30A 108.6
N20 C30 H30B 108.6
C28 C30 H30B 108.6
H30A C30 H30B 107.6
O8 C31 N21 122.4(13)
O8 C31 C28 116.3(13)
N21 C31 C28 121.3(13)
N21 C32 C33 116.2(12)
N21 C32 H32A 108.2
C33 C32 H32A 108.2
N21 C32 H32B 108.2
C33 C32 H32B 108.2
H32A C32 H32B 107.4
C32 C33 C36 111.3(12)
C32 C33 C34 109.2(12)
C36 C33 C34 112.0(12)
C32 C33 C35 105.6(11)
C36 C33 C35 108.0(11)
C34 C33 C35 110.5(12)
N22 C34 C33 112.0(11)
N22 C34 H34A 109.2
C33 C34 H34A 109.2
N22 C34 H34B 109.2
C33 C34 H34B 109.2
H34A C34 H34B 107.9
N23 C35 C33 114.1(11)
N23 C35 H35A 108.7
C33 C35 H35A 108.7
N23 C35 H35B 108.7
C33 C35 H35B 108.7
H35A C35 H35B 107.6
O9 C36 N24 123.0(14)
O9 C36 C33 118.0(13)
N24 C36 C33 118.8(13)
N25 C37 C38 109.2(12)
N25 C37 H37A 109.8
C38 C37 H37A 109.8
N25 C37 H37B 109.8
C38 C37 H37B 109.8
H37A C37 H37B 108.3
O10 C38 N26 128.0(15)
O10 C38 C37 119.2(14)
N26 C38 C37 112.7(14)
N26 C39 C40 112.7(12)
N26 C39 H39A 109.0
C40 C39 H39A 109.0
N26 C39 H39B 109.0
C40 C39 H39B 109.0
H39A C39 H39B 107.8
C39 C40 C43 115.0(12)
C39 C40 C41 104.2(11)
C43 C40 C41 108.8(11)
C39 C40 C42 108.3(12)
C43 C40 C42 111.2(11)
C41 C40 C42 108.9(12)
N27 C41 C40 116.7(12)
N27 C41 H41A 108.1
C40 C41 H41A 108.1
N27 C41 H41B 108.1
C40 C41 H41B 108.1
H41A C41 H41B 107.3
N28 C42 C40 113.3(12)
N28 C42 H42A 108.9
C40 C42 H42A 108.9
N28 C42 H42B 108.9
C40 C42 H42B 108.9
H42A C42 H42B 107.7
O12 C43 N29 123.7(14)
O12 C43 C40 116.2(12)
N29 C43 C40 120.0(13)
N29 C44 C45 114.8(11)
N29 C44 H44A 108.6
C45 C44 H44A 108.6
N29 C44 H44B 108.6
C45 C44 H44B 108.6
H44A C44 H44B 107.6
C47 C45 C44 105.2(11)
C47 C45 C48 108.1(11)
C44 C45 C48 110.4(11)
C47 C45 C46 111.6(11)
C44 C45 C46 111.3(11)
C48 C45 C46 110.1(11)
N30 C46 C45 111.9(12)
N30 C46 H46A 109.2
C45 C46 H46A 109.2
N30 C46 H46B 109.2
C45 C46 H46B 109.2
H46A C46 H46B 107.9
N31 C47 C45 115.1(11)
N31 C47 H47A 108.5
C45 C47 H47A 108.5
N31 C47 H47B 108.5
C45 C47 H47B 108.5
H47A C47 H47B 107.5
O11 C48 N32 123.8(14)
O11 C48 C45 119.1(13)
N32 C48 C45 116.9(13)
C1 N1 Ni5 113.1(10)
C1 N1 H1C 109.0
Ni5 N1 H1C 109.0
C1 N1 H1D 109.0
Ni5 N1 H1D 109.0
H1C N1 H1D 107.8
C2 N2 C3 117.8(13)
C2 N2 Ni5 118.1(10)
C3 N2 Ni5 124.2(9)
C5 N3 Ni4 112.1(9)
C5 N3 H3C 109.2
Ni4 N3 H3C 109.2
C5 N3 H3D 109.2
Ni4 N3 H3D 109.2
H3C N3 H3D 107.9
C6 N4 Ni4 114.2(9)
C6 N4 H4A 108.7
Ni4 N4 H4A 108.7
C6 N4 H4B 108.7
Ni4 N4 H4B 108.7
H4A N4 H4B 107.6
C7 N5 C8 115.5(13)
C7 N5 Ni5 126.3(11)
C8 N5 Ni5 117.0(10)
C10 N6 Ni1 116.1(9)
C10 N6 H6C 108.3
Ni1 N6 H6C 108.3
C10 N6 H6D 108.3
Ni1 N6 H6D 108.3
H6C N6 H6D 107.4
C11 N7 Ni1 115.2(10)
C11 N7 H7A 108.5
Ni1 N7 H7A 108.5
C11 N7 H7B 108.5
Ni1 N7 H7B 108.5
H7A N7 H7B 107.5
C12 N8 Ni5 132.2(11)
C12 N8 H8 113.9
Ni5 N8 H8 113.9
C13 N9 Ni8 113.0(10)
C13 N9 H9A 109.0
Ni8 N9 H9A 109.0
C13 N9 H9B 109.0
Ni8 N9 H9B 109.0
H9A N9 H9B 107.8
C14 N10 C15 118.3(12)
C14 N10 Ni8 119.1(10)
C15 N10 Ni8 122.6(9)
C17 N11 Ni3 112.4(9)
C17 N11 H11C 109.1
Ni3 N11 H11C 109.1
C17 N11 H11D 109.1
Ni3 N11 H11D 109.1
H11C N11 H11D 107.9
C18 N12 Ni3 116.4(9)
C18 N12 H12A 108.2
Ni3 N12 H12A 108.2
C18 N12 H12B 108.2
Ni3 N12 H12B 108.2
H12A N12 H12B 107.3
C19 N13 C20 115.2(12)
C19 N13 Ni8 126.7(11)
C20 N13 Ni8 117.1(9)
C22 N14 Ni4 113.3(9)
C22 N14 H14A 108.9
Ni4 N14 H14A 108.9
C22 N14 H14B 108.9
Ni4 N14 H14B 108.9
H14A N14 H14B 107.7
C23 N15 Ni4 115.5(9)
C23 N15 H15C 108.4
Ni4 N15 H15C 108.4
C23 N15 H15D 108.4
Ni4 N15 H15D 108.4
H15C N15 H15D 107.5
C24 N16 Ni8 132.6(11)
C24 N16 H16 113.7
Ni8 N16 H16 113.7
C25 N17 Ni7 108.1(10)
C25 N17 H17C 110.1
Ni7 N17 H17C 110.1
C25 N17 H17D 110.1
Ni7 N17 H17D 110.1
H17C N17 H17D 108.4
C26 N18 C27 118.3(13)
C26 N18 Ni7 117.8(11)
C27 N18 Ni7 122.6(10)
C29 N19 Ni2 115.5(9)
C29 N19 H19A 108.4
Ni2 N19 H19A 108.4
C29 N19 H19B 108.4
Ni2 N19 H19B 108.4
H19A N19 H19B 107.5
C30 N20 Ni2 111.5(9)
C30 N20 H20C 109.3
Ni2 N20 H20C 109.3
C30 N20 H20D 109.3
Ni2 N20 H20D 109.3
H20C N20 H20D 108.0
C31 N21 C32 115.5(12)
C31 N21 Ni7 127.6(10)
C32 N21 Ni7 116.1(9)
C34 N22 Ni3 117.0(9)
C34 N22 H22C 108.0
Ni3 N22 H22C 108.0
C34 N22 H22D 108.0
Ni3 N22 H22D 108.0
H22C N22 H22D 107.3
C35 N23 Ni3 115.0(9)
C35 N23 H23C 108.5
Ni3 N23 H23C 108.5
C35 N23 H23D 108.5
Ni3 N23 H23D 108.5
H23C N23 H23D 107.5
C36 N24 Ni7 129.4(11)
C36 N24 H24 115.3
Ni7 N24 H24 115.3
C37 N25 Ni6 110.3(10)
C37 N25 H25C 109.6
Ni6 N25 H25C 109.6
C37 N25 H25D 109.6
Ni6 N25 H25D 109.6
H25C N25 H25D 108.1
C38 N26 C39 118.5(13)
C38 N26 Ni6 118.1(11)
C39 N26 Ni6 122.7(10)
C41 N27 Ni1 111.6(9)
C41 N27 H27C 109.3
Ni1 N27 H27C 109.3
C41 N27 H27D 109.3
Ni1 N27 H27D 109.3
H27C N27 H27D 108.0
C42 N28 Ni1 114.8(8)
C42 N28 H28A 108.6
Ni1 N28 H28A 108.6
C42 N28 H28B 108.6
Ni1 N28 H28B 108.6
H28A N28 H28B 107.6
C43 N29 C44 114.9(12)
C43 N29 Ni6 129.1(10)
C44 N29 Ni6 114.6(9)
C46 N30 Ni2 117.9(9)
C46 N30 H30C 107.8
Ni2 N30 H30C 107.8
C46 N30 H30D 107.8
Ni2 N30 H30D 107.8
H30C N30 H30D 107.2
C47 N31 Ni2 114.9(9)
C47 N31 H31A 108.5
Ni2 N31 H31A 108.5
C47 N31 H31B 108.5
Ni2 N31 H31B 108.5
H31A N31 H31B 107.5
C48 N32 Ni6 130.9(11)
C48 N32 H32 114.5
Ni6 N32 H32 114.5
O2N N1N O1N 117.8(18)
O2N N1N O3N 124.7(18)
O1N N1N O3N 117.4(18)
O4N N2N O6N 119.(2)
O4N N2N O5N 126.(2)
O6N N2N O5N 114.7(19)
O8N N3N O9N 122.6(18)
O8N N3N O7N 117.5(17)
O9N N3N O7N 119.5(17)
O12N N4N O10N 118.(2)
O12N N4N O11N 125.(2)
O10N N4N O11N 116.(2)
O11 Ni2 O8 90.2(4)
O11 Ni2 N31 86.3(4)
O8 Ni2 N31 174.3(5)
O11 Ni2 N30 85.9(4)
O8 Ni2 N30 85.7(4)
N31 Ni2 N30 89.5(5)
O11 Ni2 N19 174.5(4)
O8 Ni2 N19 84.9(4)
N31 Ni2 N19 98.8(5)
N30 Ni2 N19 96.0(5)
O11 Ni2 N20 91.2(5)
O8 Ni2 N20 88.3(4)
N31 Ni2 N20 96.3(5)
N30 Ni2 N20 173.3(5)
N19 Ni2 N20 86.4(5)
O3 Ni1 O12 89.3(4)
O3 Ni1 N27 92.0(5)
O12 Ni1 N27 89.7(5)
O3 Ni1 N7 86.8(5)
O12 Ni1 N7 174.3(5)
N27 Ni1 N7 94.6(5)
O3 Ni1 N6 84.8(4)
O12 Ni1 N6 86.4(4)
N27 Ni1 N6 174.9(5)
N7 Ni1 N6 89.1(5)
O3 Ni1 N28 177.8(4)
O12 Ni1 N28 88.7(4)
N27 Ni1 N28 87.3(5)
N7 Ni1 N28 95.3(5)
N6 Ni1 N28 95.8(5)
O9 Ni3 N11 90.9(4)
O9 Ni3 N22 86.1(4)
N11 Ni3 N22 173.9(5)
O9 Ni3 N23 87.7(4)
N11 Ni3 N23 97.6(5)
N22 Ni3 N23 87.7(5)
O9 Ni3 O5 90.3(4)
N11 Ni3 O5 89.8(4)
N22 Ni3 O5 84.9(4)
N23 Ni3 O5 172.4(5)
O9 Ni3 N12 173.3(4)
N11 Ni3 N12 84.7(5)
N22 Ni3 N12 97.7(5)
N23 Ni3 N12 97.9(5)
O5 Ni3 N12 84.6(5)
N26 Ni6 N32 171.2(6)
N26 Ni6 N29 93.4(5)
N32 Ni6 N29 93.8(5)
N26 Ni6 N25 83.9(6)
N32 Ni6 N25 88.7(6)
N29 Ni6 N25 176.8(6)
N18 Ni7 N21 95.2(5)
N18 Ni7 N24 169.9(5)
N21 Ni7 N24 92.9(5)
N18 Ni7 N17 82.5(5)
N21 Ni7 N17 177.2(5)
N24 Ni7 N17 89.2(5)
N2 Ni5 N8 172.2(6)
N2 Ni5 N1 84.6(5)
N8 Ni5 N1 87.9(6)
N2 Ni5 N5 94.2(5)
N8 Ni5 N5 93.1(6)
N1 Ni5 N5 176.8(6)
O6 Ni4 N3 90.5(5)
O6 Ni4 O2 88.8(4)
N3 Ni4 O2 88.8(5)
O6 Ni4 N14 88.8(4)
N3 Ni4 N14 96.1(5)
O2 Ni4 N14 174.5(5)
O6 Ni4 N15 85.4(4)
N3 Ni4 N15 174.2(5)
O2 Ni4 N15 87.0(4)
N14 Ni4 N15 87.9(5)
O6 Ni4 N4 174.2(5)
N3 Ni4 N4 86.8(5)
O2 Ni4 N4 86.1(5)
N14 Ni4 N4 96.6(5)
N15 Ni4 N4 96.9(5)
N10 Ni8 N13 93.9(5)
N10 Ni8 N16 172.1(6)
N13 Ni8 N16 93.5(6)
N10 Ni8 N9 84.2(6)
N13 Ni8 N9 173.0(6)
N16 Ni8 N9 88.1(6)
C7 O2 Ni4 119.3(9)
C12 O3 Ni1 119.4(9)
C19 O5 Ni3 119.5(9)
C24 O6 Ni4 119.5(9)
C31 O8 Ni2 119.2(9)
C36 O9 Ni3 120.7(9)
C48 O11 Ni2 118.9(9)
C43 O12 Ni1 119.2(9)

loop_
_geom_bond_atom_site_label_1
_geom_bond_atom_site_label_2
_geom_bond_distance
C1 N1 1.46(2)
C1 C2 1.48(2)
C1 H1A 0.99
C1 H1B 0.99
C2 O1 1.303(19)
C2 N2 1.312(19)
C3 N2 1.478(18)
C3 C4 1.55(2)
C3 H3A 0.99
C3 H3B 0.99
C4 C6 1.53(2)
C4 C5 1.53(2)
C4 C7 1.56(2)
C5 N3 1.452(18)
C5 H5A 0.99
C5 H5B 0.99
C6 N4 1.487(18)
C6 H6A 0.99
C6 H6B 0.99
C7 O2 1.275(17)
C7 N5 1.315(19)
C8 N5 1.472(19)
C8 C9 1.55(2)
C8 H8A 0.99
C8 H8B 0.99
C9 C12 1.52(2)
C9 C10 1.535(19)
C9 C11 1.54(2)
C10 N6 1.506(17)
C10 H10A 0.99
C10 H10B 0.99
C11 N7 1.47(2)
C11 H11A 0.99
C11 H11B 0.99
C12 O3 1.271(17)
C12 N8 1.347(19)
C13 N9 1.45(2)
C13 C14 1.53(2)
C13 H13A 0.99
C13 H13B 0.99
C14 O4 1.274(18)
C14 N10 1.304(19)
C15 N10 1.454(18)
C15 C16 1.536(19)
C15 H15A 0.99
C15 H15B 0.99
C16 C19 1.51(2)
C16 C17 1.54(2)
C16 C18 1.550(19)
C17 N11 1.471(19)
C17 H17A 0.99
C17 H17B 0.99
C18 N12 1.497(18)
C18 H18A 0.99
C18 H18B 0.99
C19 N13 1.304(18)
C19 O5 1.313(17)
C20 N13 1.511(18)
C20 C21 1.549(19)
C20 H20A 0.99
C20 H20B 0.99
C21 C24 1.52(2)
C21 C23 1.52(2)
C21 C22 1.575(19)
C22 N14 1.468(18)
C22 H22A 0.99
C22 H22B 0.99
C23 N15 1.478(18)
C23 H23A 0.99
C23 H23B 0.99
C24 N16 1.301(19)
C24 O6 1.303(17)
C25 N17 1.48(2)
C25 C26 1.50(2)
C25 H25A 0.99
C25 H25B 0.99
C26 N18 1.273(19)
C26 O7 1.305(18)
C27 N18 1.475(19)
C27 C28 1.55(2)
C27 H27A 0.99
C27 H27B 0.99
C28 C31 1.51(2)
C28 C29 1.54(2)
C28 C30 1.56(2)
C29 N19 1.500(18)
C29 H29A 0.99
C29 H29B 0.99
C30 N20 1.465(18)
C30 H30A 0.99
C30 H30B 0.99
C31 O8 1.271(17)
C31 N21 1.357(18)
C32 N21 1.449(18)
C32 C33 1.521(19)
C32 H32A 0.99
C32 H32B 0.99
C33 C36 1.53(2)
C33 C34 1.534(19)
C33 C35 1.556(19)
C34 N22 1.509(18)
C34 H34A 0.99
C34 H34B 0.99
C35 N23 1.491(18)
C35 H35A 0.99
C35 H35B 0.99
C36 O9 1.290(17)
C36 N24 1.300(19)
C37 N25 1.488(19)
C37 C38 1.51(2)
C37 H37A 0.99
C37 H37B 0.99
C38 O10 1.270(18)
C38 N26 1.300(19)
C39 N26 1.488(19)
C39 C40 1.499(19)
C39 H39A 0.99
C39 H39B 0.99
C40 C43 1.52(2)
C40 C41 1.56(2)
C40 C42 1.563(19)
C41 N27 1.486(18)
C41 H41A 0.99
C41 H41B 0.99
C42 N28 1.500(18)
C42 H42A 0.99
C42 H42B 0.99
C43 O12 1.305(17)
C43 N29 1.322(19)
C44 N29 1.499(18)
C44 C45 1.541(19)
C44 H44A 0.99
C44 H44B 0.99
C45 C47 1.529(19)
C45 C48 1.544(19)
C45 C46 1.551(19)
C46 N30 1.461(18)
C46 H46A 0.99
C46 H46B 0.99
C47 N31 1.508(18)
C47 H47A 0.99
C47 H47B 0.99
C48 O11 1.283(18)
C48 N32 1.318(19)
N1 Ni5 1.896(13)
N1 H1C 0.91
N1 H1D 0.91
N2 Ni5 1.839(12)
N3 Ni4 2.064(13)
N3 H3C 0.91
N3 H3D 0.91
N4 Ni4 2.131(12)
N4 H4A 0.91
N4 H4B 0.91
N5 Ni5 1.899(12)
N6 Ni1 2.102(12)
N6 H6C 0.91
N6 H6D 0.91
N7 Ni1 2.089(13)
N7 H7A 0.91
N7 H7B 0.91
N8 Ni5 1.884(13)
N8 H8 0.88
N9 Ni8 1.920(14)
N9 H9A 0.91
N9 H9B 0.91
N10 Ni8 1.854(12)
N11 Ni3 2.058(12)
N11 H11C 0.91
N11 H11D 0.91
N12 Ni3 2.114(12)
N12 H12A 0.91
N12 H12B 0.91
N13 Ni8 1.873(12)
N14 Ni4 2.087(12)
N14 H14A 0.91
N14 H14B 0.91
N15 Ni4 2.118(12)
N15 H15C 0.91
N15 H15D 0.91
N16 Ni8 1.888(14)
N16 H16 0.88
N17 Ni7 1.939(13)
N17 H17C 0.91
N17 H17D 0.91
N18 Ni7 1.849(12)
N19 Ni2 2.104(12)
N19 H19A 0.91
N19 H19B 0.91
N20 Ni2 2.116(12)
N20 H20C 0.91
N20 H20D 0.91
N21 Ni7 1.896(12)
N22 Ni3 2.083(12)
N22 H22C 0.91
N22 H22D 0.91
N23 Ni3 2.095(12)
N23 H23C 0.91
N23 H23D 0.91
N24 Ni7 1.898(12)
N24 H24 0.88
N25 Ni6 1.900(13)
N25 H25C 0.91
N25 H25D 0.91
N26 Ni6 1.852(13)
N27 Ni1 2.063(13)
N27 H27C 0.91
N27 H27D 0.91
N28 Ni1 2.115(12)
N28 H28A 0.91
N28 H28B 0.91
N29 Ni6 1.882(12)
N30 Ni2 2.099(12)
N30 H30C 0.91
N30 H30D 0.91
N31 Ni2 2.093(12)
N31 H31A 0.91
N31 H31B 0.91
N32 Ni6 1.877(13)
N32 H32 0.88
N1N O2N 1.28(2)
N1N O1N 1.28(2)
N1N O3N 1.40(2)
N2N O4N 1.13(2)
N2N O6N 1.28(2)
N2N O5N 1.30(2)
N3N O8N 1.26(2)
N3N O9N 1.27(2)
N3N O7N 1.28(2)
N4N O12N 1.24(2)
N4N O10N 1.26(3)
N4N O11N 1.28(2)
Ni2 O11 2.045(10)
Ni2 O8 2.088(10)
Ni1 O3 2.053(10)
Ni1 O12 2.053(10)
Ni3 O9 2.044(10)
Ni3 O5 2.101(11)
Ni4 O6 2.063(10)
Ni4 O2 2.079(10)

loop_
_geom_torsion_atom_site_label_1
_geom_torsion_atom_site_label_2
_geom_torsion_atom_site_label_3
_geom_torsion_atom_site_label_4
_geom_torsion
N1 C1 C2 O1 173.8(14)
N1 C1 C2 N2 -8.(2)
N2 C3 C4 C6 64.7(16)
N2 C3 C4 C5 -175.0(12)
N2 C3 C4 C7 -58.5(16)
C6 C4 C5 N3 -40.1(17)
C3 C4 C5 N3 -159.9(12)
C7 C4 C5 N3 80.9(15)
C5 C4 C6 N4 76.5(15)
C3 C4 C6 N4 -168.0(12)
C7 C4 C6 N4 -43.6(16)
C6 C4 C7 O2 82.3(16)
C5 C4 C7 O2 -39.9(17)
C3 C4 C7 O2 -153.9(13)
C6 C4 C7 N5 -98.4(16)
C5 C4 C7 N5 139.4(14)
C3 C4 C7 N5 25.5(19)
N5 C8 C9 C12 -60.5(16)
N5 C8 C9 C10 61.9(15)
N5 C8 C9 C11 -177.9(12)
C12 C9 C10 N6 -42.0(16)
C11 C9 C10 N6 77.3(14)
C8 C9 C10 N6 -166.4(11)
C12 C9 C11 N7 71.9(16)
C10 C9 C11 N7 -48.2(17)
C8 C9 C11 N7 -167.6(13)
C10 C9 C12 O3 76.8(17)
C11 C9 C12 O3 -44.6(18)
C8 C9 C12 O3 -160.3(13)
C10 C9 C12 N8 -104.6(15)
C11 C9 C12 N8 134.0(14)
C8 C9 C12 N8 18.3(19)
N9 C13 C14 O4 -170.0(14)
N9 C13 C14 N10 10.6(19)
N10 C15 C16 C19 58.0(16)
N10 C15 C16 C17 177.7(12)
N10 C15 C16 C18 -63.2(15)
C19 C16 C17 N11 -82.9(16)
C15 C16 C17 N11 157.2(12)
C18 C16 C17 N11 39.2(17)
C19 C16 C18 N12 47.1(15)
C15 C16 C18 N12 169.5(11)
C17 C16 C18 N12 -76.0(15)
C15 C16 C19 N13 -24.7(19)
C17 C16 C19 N13 -140.1(14)
C18 C16 C19 N13 96.7(16)
C15 C16 C19 O5 154.8(12)
C17 C16 C19 O5 39.4(17)
C18 C16 C19 O5 -83.8(15)
N13 C20 C21 C24 59.9(15)
N13 C20 C21 C23 -64.2(15)
N13 C20 C21 C22 176.3(11)
C24 C21 C22 N14 -77.8(15)
C23 C21 C22 N14 44.7(16)
C20 C21 C22 N14 164.2(12)
C24 C21 C23 N15 43.3(16)
C20 C21 C23 N15 167.2(12)
C22 C21 C23 N15 -77.7(15)
C23 C21 C24 N16 103.1(16)
C20 C21 C24 N16 -21.0(19)
C22 C21 C24 N16 -134.4(14)
C23 C21 C24 O6 -77.8(16)
C20 C21 C24 O6 158.2(13)
C22 C21 C24 O6 44.7(17)
N17 C25 C26 N18 8.5(19)
N17 C25 C26 O7 -168.7(13)
N18 C27 C28 C31 -55.9(17)
N18 C27 C28 C29 67.1(16)
N18 C27 C28 C30 -175.2(12)
C31 C28 C29 N19 -41.2(16)
C27 C28 C29 N19 -166.8(12)
C30 C28 C29 N19 78.9(15)
C31 C28 C30 N20 81.0(15)
C29 C28 C30 N20 -39.9(17)
C27 C28 C30 N20 -156.2(13)
C29 C28 C31 O8 81.5(16)
C27 C28 C31 O8 -156.5(13)
C30 C28 C31 O8 -39.4(17)
C29 C28 C31 N21 -99.9(15)
C27 C28 C31 N21 22.1(19)
C30 C28 C31 N21 139.1(13)
N21 C32 C33 C36 -60.2(16)
N21 C32 C33 C34 64.0(16)
N21 C32 C33 C35 -177.1(11)
C32 C33 C34 N22 -166.6(11)
C36 C33 C34 N22 -42.9(16)
C35 C33 C34 N22 77.6(14)
C32 C33 C35 N23 -166.7(11)
C36 C33 C35 N23 74.2(14)
C34 C33 C35 N23 -48.7(15)
C32 C33 C36 O9 -163.9(13)
C34 C33 C36 O9 73.5(16)
C35 C33 C36 O9 -48.5(17)
C32 C33 C36 N24 11.4(19)
C34 C33 C36 N24 -111.2(15)
C35 C33 C36 N24 126.8(14)
N25 C37 C38 O10 173.9(13)
N25 C37 C38 N26 -4.3(18)
N26 C39 C40 C43 55.4(16)
N26 C39 C40 C41 174.4(12)
N26 C39 C40 C42 -69.7(15)
C39 C40 C41 N27 160.1(12)
C43 C40 C41 N27 -76.7(15)
C42 C40 C41 N27 44.7(16)
C39 C40 C42 N28 172.3(12)
C43 C40 C42 N28 45.0(16)
C41 C40 C42 N28 -74.9(15)
C39 C40 C43 O12 157.6(12)
C41 C40 C43 O12 41.2(16)
C42 C40 C43 O12 -78.8(15)
C39 C40 C43 N29 -19.7(19)
C41 C40 C43 N29 -136.1(13)
C42 C40 C43 N29 103.8(15)
N29 C44 C45 C47 -179.5(11)
N29 C44 C45 C48 64.2(15)
N29 C44 C45 C46 -58.4(15)
C47 C45 C46 N30 -78.3(15)
C44 C45 C46 N30 164.5(11)
C48 C45 C46 N30 41.8(16)
C44 C45 C47 N31 172.2(12)
C48 C45 C47 N31 -69.9(15)
C46 C45 C47 N31 51.4(16)
C47 C45 C48 O11 46.2(17)
C44 C45 C48 O11 160.7(13)
C46 C45 C48 O11 -76.0(16)
C47 C45 C48 N32 -130.2(14)
C44 C45 C48 N32 -15.6(18)
C46 C45 C48 N32 107.6(15)
C2 C1 N1 Ni5 8.1(18)
O1 C2 N2 C3 3.(2)
C1 C2 N2 C3 -174.7(14)
O1 C2 N2 Ni5 -177.4(13)
C1 C2 N2 Ni5 5.1(19)
C4 C3 N2 C2 -134.8(14)
C4 C3 N2 Ni5 45.4(16)
C4 C5 N3 Ni4 -35.7(15)
C4 C6 N4 Ni4 -25.9(15)
O2 C7 N5 C8 10.(2)
C4 C7 N5 C8 -169.0(12)
O2 C7 N5 Ni5 -157.3(11)
C4 C7 N5 Ni5 23.(2)
C9 C8 N5 C7 -106.6(14)
C9 C8 N5 Ni5 62.2(14)
C9 C10 N6 Ni1 -25.1(14)
C9 C11 N7 Ni1 -23.9(17)
O3 C12 N8 Ni5 -160.1(12)
C9 C12 N8 Ni5 21.(2)
C14 C13 N9 Ni8 -13.5(16)
O4 C14 N10 C15 -3.(2)
C13 C14 N10 C15 176.2(12)
O4 C14 N10 Ni8 177.9(12)
C13 C14 N10 Ni8 -2.7(18)
C16 C15 N10 C14 135.9(14)
C16 C15 N10 Ni8 -45.2(16)
C16 C17 N11 Ni3 38.9(15)
C16 C18 N12 Ni3 25.2(14)
O5 C19 N13 C20 -10.(2)
C16 C19 N13 C20 169.2(12)
O5 C19 N13 Ni8 157.6(11)
C16 C19 N13 Ni8 -23.(2)
C21 C20 N13 C19 108.3(14)
C21 C20 N13 Ni8 -60.9(14)
C21 C22 N14 Ni4 29.5(15)
C21 C23 N15 Ni4 25.7(15)
O6 C24 N16 Ni8 163.6(11)
C21 C24 N16 Ni8 -17.(2)
C26 C25 N17 Ni7 -25.6(15)
O7 C26 N18 C27 -1.(2)
C25 C26 N18 C27 -177.6(13)
O7 C26 N18 Ni7 -168.4(12)
C25 C26 N18 Ni7 14.9(18)
C28 C27 N18 C26 -116.4(15)
C28 C27 N18 Ni7 50.5(17)
C28 C29 N19 Ni2 -28.7(15)
C28 C30 N20 Ni2 -36.0(15)
O8 C31 N21 C32 6.(2)
C28 C31 N21 C32 -172.5(12)
O8 C31 N21 Ni7 -162.8(10)
C28 C31 N21 Ni7 18.8(19)
C33 C32 N21 C31 -109.3(14)
C33 C32 N21 Ni7 60.7(14)
C33 C34 N22 Ni3 -23.6(15)
C33 C35 N23 Ni3 -24.9(14)
O9 C36 N24 Ni7 -150.7(11)
C33 C36 N24 Ni7 34.(2)
C38 C37 N25 Ni6 19.3(15)
O10 C38 N26 C39 -3.(2)
C37 C38 N26 C39 175.4(12)
O10 C38 N26 Ni6 168.1(13)
C37 C38 N26 Ni6 -13.8(17)
C40 C39 N26 C38 119.3(15)
C40 C39 N26 Ni6 -51.0(16)
C40 C41 N27 Ni1 29.7(15)
C40 C42 N28 Ni1 21.6(15)
O12 C43 N29 C44 -6.(2)
C40 C43 N29 C44 170.9(12)
O12 C43 N29 Ni6 159.0(11)
C40 C43 N29 Ni6 -24.(2)
C45 C44 N29 C43 105.6(14)
C45 C44 N29 Ni6 -61.8(14)
C45 C46 N30 Ni2 24.7(15)
C45 C47 N31 Ni2 19.4(15)
O11 C48 N32 Ni6 150.3(12)
C45 C48 N32 Ni6 -34.(2)
C38 N26 Ni6 N29 -157.3(11)
C39 N26 Ni6 N29 13.1(11)
C38 N26 Ni6 N25 20.9(12)
C39 N26 Ni6 N25 -168.8(12)
C48 N32 Ni6 N29 32.2(15)
C48 N32 Ni6 N25 -145.8(15)
C43 N29 Ni6 N26 25.6(13)
C44 N29 Ni6 N26 -169.1(9)
C43 N29 Ni6 N32 -149.2(13)
C44 N29 Ni6 N32 16.1(10)
C37 N25 Ni6 N26 -21.3(10)
C37 N25 Ni6 N32 153.7(11)
C26 N18 Ni7 N21 153.5(12)
C27 N18 Ni7 N21 -13.4(12)
C26 N18 Ni7 N24 10.(4)
C27 N18 Ni7 N24 -157.(3)
C26 N18 Ni7 N17 -24.7(12)
C27 N18 Ni7 N17 168.3(12)
C31 N21 Ni7 N18 -22.5(12)
C32 N21 Ni7 N18 168.9(10)
C31 N21 Ni7 N24 151.6(12)
C32 N21 Ni7 N24 -17.1(10)
C36 N24 Ni7 N18 113.(3)
C36 N24 Ni7 N21 -30.2(14)
C36 N24 Ni7 N17 147.9(14)
C2 N2 Ni5 N1 -0.3(12)
C3 N2 Ni5 N1 179.6(12)
C2 N2 Ni5 N5 176.7(12)
C3 N2 Ni5 N5 -3.4(12)
C12 N8 Ni5 N1 158.3(15)
C12 N8 Ni5 N5 -18.7(15)
C1 N1 Ni5 N2 -4.7(12)
C1 N1 Ni5 N8 177.5(12)
C7 N5 Ni5 N2 -33.0(13)
C8 N5 Ni5 N2 159.5(10)
C7 N5 Ni5 N8 144.4(13)
C8 N5 Ni5 N8 -23.0(11)
C14 N10 Ni8 N13 -177.4(12)
C15 N10 Ni8 N13 3.7(11)
C14 N10 Ni8 N9 -4.2(12)
C15 N10 Ni8 N9 176.9(11)
C19 N13 Ni8 N10 31.9(13)
C20 N13 Ni8 N10 -160.4(10)
C19 N13 Ni8 N16 -145.3(13)
C20 N13 Ni8 N16 22.4(10)
C24 N16 Ni8 N13 16.3(16)
C24 N16 Ni8 N9 -156.9(16)
N5 C7 O2 Ni4 149.7(12)
C4 C7 O2 Ni4 -30.9(16)
N8 C12 O3 Ni1 156.4(11)
C9 C12 O3 Ni1 -25.0(18)
N13 C19 O5 Ni3 -149.7(12)
C16 C19 O5 Ni3 30.8(15)
N16 C24 O6 Ni4 -155.4(12)
C21 C24 O6 Ni4 25.5(17)
N21 C31 O8 Ni2 149.4(11)
C28 C31 O8 Ni2 -32.0(16)
N24 C36 O9 Ni3 163.3(11)
C33 C36 O9 Ni3 -21.7(17)
N32 C48 O11 Ni2 -158.7(12)
C45 C48 O11 Ni2 25.1(17)
N29 C43 O12 Ni1 -154.5(11)
C40 C43 O12 Ni1 28.3(16)
